data_7224237
loop_
_publ_author_name
'Kaur, Ramanpreet'
'Cherukuvada, Suryanarayan'
'Managutti, Praveen B.'
'Row, Tayur N. Guru'

_publ_section_title
;
 A gallic acid--succinimide co-crystal landscape: polymorphism,
 pseudopolymorphism, variable stoichiometry co-crystals and concomitant
 growth of non-solvated and solvated co-crystals
;
_journal_issue 18
_journal_name_full CrystEngComm
_journal_page_first 3191
_journal_paper_doi 10.1039/C5CE01965F
_journal_volume 18
_journal_year 2016
_chemical_compound_source 'see text'
_chemical_formula_moiety '2(C7 H6 O5), 2(C4 H5 N O2), C4 H8 O'
_chemical_formula_sum 'C13 H15 N O7.5'
_chemical_formula_weight 305.26
_chemical_name_systematic '221 GASM THF solvate'
_space_group_IT_number 1
_symmetry_cell_setting triclinic
_symmetry_Int_Tables_number 1
_symmetry_space_group_name_Hall 'P 1'
_symmetry_space_group_name_H-M 'P 1'
_atom_sites_solution_hydrogens mixed
_audit_block_doi 10.5517/cc1jg5bh
_audit_update_record
;
2016-01-21 deposited with the CCDC.
2016-02-11 downloaded from the CCDC.
;
_cell_angle_alpha 79.829(5)
_cell_angle_beta 84.029(5)
_cell_angle_gamma 77.411(5)
_cell_formula_units_Z 2
_cell_length_a 5.927(5)
_cell_length_b 8.342(5)
_cell_length_c 13.899(5)
_cell_measurement_reflns_used 6797
_cell_measurement_temperature 110.00(10)
_cell_measurement_theta_max 32.6011
_cell_measurement_theta_min 2.5285
_cell_volume 658.6(7)
_computing_cell_refinement
;
CrysAlisPro, Agilent Technologies,
Version 1.171.35.19 (release 27-10-2011 CrysAlis171 .NET)
(compiled Oct 27 2011,15:02:11)
;
_computing_data_collection
;
CrysAlisPro, Agilent Technologies,
Version 1.171.35.19 (release 27-10-2011 CrysAlis171 .NET)
(compiled Oct 27 2011,15:02:11)
;
_computing_data_reduction
;
CrysAlisPro, Agilent Technologies,
Version 1.171.35.19 (release 27-10-2011 CrysAlis171 .NET)
(compiled Oct 27 2011,15:02:11)
;
_computing_publication_material 'PLATON (Spek, 2003)'
_diffrn_ambient_temperature 110.00(10)
_diffrn_measured_fraction_theta_full 0.999
_diffrn_measured_fraction_theta_max 0.933
_diffrn_measurement_device_type 'Xcalibur, Eos, Nova'
_diffrn_radiation_monochromator mirror
_diffrn_radiation_probe x-ray
_diffrn_radiation_source 'Mova (Mo) X-ray Source'
_diffrn_radiation_type MoK\a
_diffrn_radiation_wavelength 0.71073
_diffrn_reflns_av_R_equivalents 0.0284
_diffrn_reflns_av_unetI/netI 0.0415
_diffrn_reflns_Laue_measured_fraction_full 0.999
_diffrn_reflns_Laue_measured_fraction_max 0.933
_diffrn_reflns_limit_h_max 8
_diffrn_reflns_limit_h_min -8
_diffrn_reflns_limit_k_max 11
_diffrn_reflns_limit_k_min -12
_diffrn_reflns_limit_l_max 21
_diffrn_reflns_limit_l_min -20
_diffrn_reflns_number 16835
_diffrn_reflns_point_group_measured_fraction_full 0.997
_diffrn_reflns_point_group_measured_fraction_max 0.888
_diffrn_reflns_reduction_process
;
;
_diffrn_reflns_theta_full 25.242
_diffrn_reflns_theta_max 32.674
_diffrn_reflns_theta_min 2.534
_exptl_absorpt_coefficient_mu 0.128
_exptl_absorpt_correction_T_max 1.00000
_exptl_absorpt_correction_T_min 0.81592
_exptl_absorpt_correction_type multi-scan
_exptl_absorpt_process_details
;
CrysAlisPro, Agilent Technologies,
Version 1.171.35.19 (release 27-10-2011 CrysAlis171 .NET)
(compiled Oct 27 2011,15:02:11)
Empirical absorption correction using spherical harmonics,
 implemented in SCALE3 ABSPACK scaling algorithm.
;
_exptl_crystal_colour colourless
_exptl_crystal_density_diffrn 1.539
_exptl_crystal_density_method 'Not Measured'
_exptl_crystal_description block
_exptl_crystal_F_000 320
_exptl_crystal_recrystallization_method 'Re-crystallisation from solvent: '
_exptl_crystal_size_max 0.22
_exptl_crystal_size_mid 0.20
_exptl_crystal_size_min 0.15
_refine_diff_density_max 0.445
_refine_diff_density_min -0.293
_refine_diff_density_rms 0.056
_refine_ls_abs_structure_details
;
 Flack x determined using 2972 quotients [(I+)-(I-)]/[(I+)+(I-)]
 (Parsons and Flack (2004), Acta Cryst. A60, s61).
;
_refine_ls_abs_structure_Flack 0.3(5)
_refine_ls_extinction_method none
_refine_ls_goodness_of_fit_ref 1.035
_refine_ls_hydrogen_treatment mixed
_refine_ls_matrix_type full
_refine_ls_number_parameters 421
_refine_ls_number_reflns 8553
_refine_ls_number_restraints 6
_refine_ls_restrained_S_all 1.601
_refine_ls_R_factor_all 0.0558
_refine_ls_R_factor_gt 0.0442
_refine_ls_shift/su_max 0.014
_refine_ls_shift/su_mean 0.001
_refine_ls_structure_factor_coef Fsqd
_refine_ls_weighting_details
;
 w=1/[\s^2^(Fo^2^)+(0.0575P)^2^+0.0863P]
 where P=(Fo^2^+2Fc^2^)/3
;
_refine_ls_weighting_scheme calc
_refine_ls_wR_factor_gt 0.1071
_refine_ls_wR_factor_ref 0.1172
_reflns_number_gt 7113
_reflns_number_total 8553
_reflns_threshold_expression 'I > 2\s(I)'
_cod_data_source_file c5ce01965f1.cif
_cod_data_source_block ra68_ag_2
_cod_depositor_comments
;
The following automatic conversions were performed:

'_symmetry_cell_setting' value 'Triclinic' changed to 'triclinic'
according to
/usr/data/users/saulius/crontab/automatic-downloads/rss-feeds/RSC/lib/dictionaries/cif_core.dic
dictionary named 'cif_core.dic' version 2.4.2 from 2011-04-26.

Automatic conversion script
Id: cif_fix_values 4268 2015-11-12 08:31:59Z antanas 

 Adding full bibliography for 7224231--7224237.cif.
;
_cod_database_code 7224237

loop_
_symmetry_equiv_pos_site_id
_symmetry_equiv_pos_as_xyz
1 x,y,z

loop_
_atom_site_label
_atom_site_type_symbol
_atom_site_fract_x
_atom_site_fract_y
_atom_site_fract_z
_atom_site_U_iso_or_equiv
_atom_site_adp_type
_atom_site_occupancy
_atom_site_site_symmetry_order
_atom_site_calc_flag
_atom_site_refinement_flags_posn
_atom_site_refinement_flags_adp
C1 C -0.8427(6) -0.2343(4) -0.3206(2) 0.0174(6) Uani 1 1 d . .
C2 C -1.0216(5) -0.2681(4) -0.2399(2) 0.0160(6) Uani 1 1 d . .
C3 C -0.9654(6) -0.3977(4) -0.1642(2) 0.0168(6) Uani 1 1 d . .
H3 H -0.8156 -0.4675 -0.1649 0.020 Uiso 1 1 calc R U
C4 C -1.1283(5) -0.4263(4) -0.0867(2) 0.0155(6) Uani 1 1 d . .
C5 C -1.3511(5) -0.3232(4) -0.0878(2) 0.0153(6) Uani 1 1 d . .
C6 C -1.4051(5) -0.1933(4) -0.1645(2) 0.0150(6) Uani 1 1 d . .
C7 C -1.2430(6) -0.1674(4) -0.2430(2) 0.0164(6) Uani 1 1 d . .
H7 H -1.2827 -0.0828 -0.2975 0.020 Uiso 1 1 calc DR U
C8 C -1.3835(6) -0.1298(4) -0.5257(2) 0.0154(6) Uani 1 1 d . .
C9 C -1.2078(5) -0.0932(4) -0.6050(2) 0.0146(6) Uani 1 1 d . .
C10 C -1.2683(6) 0.0389(4) -0.6832(2) 0.0151(6) Uani 1 1 d . .
H10 H -1.4192 0.1072 -0.6841 0.018 Uiso 1 1 calc R U
C11 C -1.1013(5) 0.0652(4) -0.7578(2) 0.0148(6) Uani 1 1 d . .
C12 C -0.8810(5) -0.0351(4) -0.7581(2) 0.0142(6) Uani 1 1 d . .
C13 C -0.8233(5) -0.1668(4) -0.6807(2) 0.0132(6) Uani 1 1 d . .
C14 C -0.9880(5) -0.1959(4) -0.6051(2) 0.0144(6) Uani 1 1 d . .
H14 H -0.9513 -0.2859 -0.5532 0.017 Uiso 1 1 calc R U
C15 C -0.7316(5) -0.5214(4) -0.8129(2) 0.0150(6) Uani 1 1 d . .
C16 C -0.8456(6) -0.6013(4) -0.7194(2) 0.0166(6) Uani 1 1 d . .
H16A H -0.7667 -0.5932 -0.6616 0.020 Uiso 1 1 calc R U
H16B H -0.8413 -0.7201 -0.7213 0.020 Uiso 1 1 calc R U
C17 C -1.0946(6) -0.5034(4) -0.7156(2) 0.0166(6) Uani 1 1 d . .
H17A H -1.2045 -0.5753 -0.7201 0.020 Uiso 1 1 calc R U
H17B H -1.1336 -0.4559 -0.6541 0.020 Uiso 1 1 calc R U
C18 C -1.1019(5) -0.3673(4) -0.8033(2) 0.0165(6) Uani 1 1 d . .
C19 C -1.1356(5) 0.1460(4) -0.1307(2) 0.0175(7) Uani 1 1 d . .
H19A H -1.0950 0.0988 -0.1923 0.021 Uiso 1 1 calc R U
H19B H -1.0271 0.2188 -0.1259 0.021 Uiso 1 1 calc R U
C20 C -1.3874(6) 0.2433(5) -0.1274(3) 0.0191(7) Uani 1 1 d . .
H20A H -1.3935 0.3627 -0.1268 0.023 Uiso 1 1 calc R U
H20B H -1.4663 0.2325 -0.1845 0.023 Uiso 1 1 calc R U
C21 C -1.4973(5) 0.1656(4) -0.0340(2) 0.0154(6) Uani 1 1 d . .
C22 C -1.1266(5) 0.0090(4) -0.0429(2) 0.0152(6) Uani 1 1 d . .
C23 C -0.5038(6) -0.6256(5) -0.4972(3) 0.0248(8) Uani 1 1 d . .
H23A H -0.4075 -0.5402 -0.5149 0.030 Uiso 1 1 calc R U
H23B H -0.4578 -0.7074 -0.5430 0.030 Uiso 1 1 calc R U
C24 C -0.4708(6) -0.7121(4) -0.3919(2) 0.0296(6) Uani 1 1 d . .
H24A H -0.4077 -0.6438 -0.3541 0.036 Uiso 1 1 calc R U
H24B H -0.3654 -0.8223 -0.3899 0.036 Uiso 1 1 calc R U
C25 C -0.7205(7) -0.7300(5) -0.3515(3) 0.0286(9) Uani 1 1 d . .
H25A H -0.7272 -0.8480 -0.3276 0.034 Uiso 1 1 calc R U
H25B H -0.7743 -0.6653 -0.2972 0.034 Uiso 1 1 calc R U
C26 C -0.8654(6) -0.6606(4) -0.4390(2) 0.0299(6) Uani 1 1 d . .
H26A H -0.8854 -0.7514 -0.4725 0.036 Uiso 1 1 calc R U
H26B H -1.0202 -0.5993 -0.4182 0.036 Uiso 1 1 calc R U
N1 N -1.3422(5) 0.0304(4) 0.0077(2) 0.0150(5) Uani 1 1 d . .
N2 N -0.8867(5) -0.3866(4) -0.8543(2) 0.0172(6) Uani 1 1 d . .
O1 O -0.6505(4) -0.3316(3) -0.32287(18) 0.0229(6) Uani 1 1 d . .
O2 O -0.8993(4) -0.0990(3) -0.38275(18) 0.0247(6) Uani 1 1 d D .
O3 O -1.6171(4) -0.0876(3) -0.16536(18) 0.0203(5) Uani 1 1 d . .
O4 O -1.5170(4) -0.3454(3) -0.01473(17) 0.0215(6) Uani 1 1 d . .
O5 O -1.0966(4) -0.5477(3) -0.00731(18) 0.0193(5) Uani 1 1 d . .
O6 O -1.5786(4) -0.0279(3) -0.52067(19) 0.0239(6) Uani 1 1 d . .
O7 O -1.3323(4) -0.2616(3) -0.46276(19) 0.0239(6) Uani 1 1 d D .
O8 O -0.6111(4) -0.2691(3) -0.68150(17) 0.0180(5) Uani 1 1 d . .
H8O H -0.5271 -0.2334 -0.7294 0.027 Uiso 1 1 calc R U
O9 O -0.7148(4) -0.0110(3) -0.83172(17) 0.0200(5) Uani 1 1 d . .
O10 O -1.1368(4) 0.1889(3) -0.83858(18) 0.0206(5) Uani 1 1 d . .
O11 O -1.6957(4) 0.2114(3) 0.00087(18) 0.0201(5) Uani 1 1 d . .
O12 O -0.9622(4) -0.1005(3) -0.01877(17) 0.0197(5) Uani 1 1 d . .
O13 O -1.2651(4) -0.2559(3) -0.82936(18) 0.0218(5) Uani 1 1 d . .
O14 O -0.5341(4) -0.5667(3) -0.84744(18) 0.0195(5) Uani 1 1 d . .
O15 O -0.7400(4) -0.5511(3) -0.50255(16) 0.0304(4) Uani 1 1 d . .
H1N H -1.366(9) -0.041(7) 0.060(4) 0.057 Uiso 1 1 d . U
H2N H -0.857(9) -0.324(7) -0.919(4) 0.058 Uiso 1 1 d . U
H2O H -0.769(6) -0.105(6) -0.418(3) 0.057 Uiso 1 1 d D U
H3O H -1.688(11) -0.108(9) -0.118(5) 0.12(3) Uiso 1 1 d . .
H4O H -1.461(7) -0.430(5) 0.033(3) 0.027(10) Uiso 1 1 d . .
H5O H -0.956(10) -0.597(7) 0.001(4) 0.074(19) Uiso 1 1 d . .
H7O H -1.426(7) -0.296(5) -0.409(2) 0.054 Uiso 1 1 d D U
H9O H -0.764(13) 0.051(10) -0.881(6) 0.11(3) Uiso 1 1 d . .
H10O H -1.279(6) 0.257(4) -0.830(2) 0.013(8) Uiso 1 1 d . .

loop_
_atom_site_aniso_label
_atom_site_aniso_U_11
_atom_site_aniso_U_22
_atom_site_aniso_U_33
_atom_site_aniso_U_23
_atom_site_aniso_U_13
_atom_site_aniso_U_12
C1 0.0174(16) 0.0184(16) 0.0166(14) -0.0018(12) 0.0003(12) -0.0057(12)
C2 0.0143(15) 0.0160(15) 0.0182(15) -0.0049(13) 0.0032(12) -0.0043(12)
C3 0.0111(14) 0.0185(16) 0.0203(15) -0.0064(13) 0.0032(12) -0.0014(11)
C4 0.0130(15) 0.0161(16) 0.0155(14) -0.0030(13) 0.0035(11) -0.0006(12)
C5 0.0133(15) 0.0161(16) 0.0155(15) -0.0018(13) 0.0022(12) -0.0028(12)
C6 0.0097(13) 0.0168(16) 0.0173(15) -0.0044(13) 0.0020(11) -0.0002(12)
C7 0.0161(15) 0.0145(15) 0.0165(15) 0.0004(12) 0.0000(12) -0.0018(11)
C8 0.0112(14) 0.0158(15) 0.0182(14) -0.0041(12) 0.0048(11) -0.0024(11)
C9 0.0120(14) 0.0157(15) 0.0153(14) -0.0020(12) 0.0008(11) -0.0024(11)
C10 0.0135(14) 0.0144(15) 0.0157(14) -0.0010(12) 0.0002(11) -0.0008(11)
C11 0.0166(15) 0.0126(15) 0.0133(13) 0.0014(12) -0.0028(11) -0.0006(11)
C12 0.0113(15) 0.0168(16) 0.0124(14) -0.0012(12) 0.0009(11) 0.0000(11)
C13 0.0110(13) 0.0114(15) 0.0156(14) 0.0010(12) -0.0014(11) -0.0010(11)
C14 0.0127(14) 0.0149(15) 0.0148(14) -0.0018(11) 0.0011(11) -0.0027(11)
C15 0.0127(14) 0.0144(16) 0.0169(14) -0.0016(12) -0.0007(11) -0.0014(12)
C16 0.0142(15) 0.0156(15) 0.0166(14) 0.0054(12) -0.0021(11) -0.0018(11)
C17 0.0174(15) 0.0130(16) 0.0173(15) 0.0026(12) 0.0010(12) -0.0037(12)
C18 0.0134(15) 0.0159(16) 0.0185(15) -0.0026(13) -0.0007(12) 0.0001(12)
C19 0.0099(14) 0.0217(18) 0.0203(15) -0.0049(13) 0.0029(12) -0.0027(12)
C20 0.0141(16) 0.0206(17) 0.0210(16) 0.0006(13) 0.0010(12) -0.0040(12)
C21 0.0136(15) 0.0149(16) 0.0168(14) -0.0017(13) -0.0034(12) -0.0007(12)
C22 0.0105(14) 0.0189(17) 0.0161(14) -0.0035(12) 0.0020(11) -0.0034(12)
C23 0.028(2) 0.024(2) 0.0187(15) 0.0034(14) -0.0027(14) -0.0036(15)
C24 0.0279(15) 0.0306(15) 0.0256(13) 0.0095(11) -0.0047(11) -0.0053(12)
C25 0.034(2) 0.030(2) 0.0218(17) -0.0018(16) 0.0054(15) -0.0130(17)
C26 0.0265(14) 0.0300(15) 0.0314(14) -0.0014(11) -0.0018(11) -0.0048(12)
N1 0.0105(12) 0.0174(13) 0.0138(11) 0.0005(10) 0.0002(9) 0.0016(10)
N2 0.0139(13) 0.0174(14) 0.0172(13) 0.0008(11) 0.0018(10) -0.0004(10)
O1 0.0145(11) 0.0254(14) 0.0265(13) -0.0051(11) 0.0064(10) -0.0020(10)
O2 0.0260(14) 0.0236(14) 0.0201(12) 0.0049(11) 0.0069(10) -0.0060(11)
O3 0.0137(11) 0.0220(13) 0.0191(12) 0.0036(10) 0.0019(9) 0.0027(9)
O4 0.0130(11) 0.0280(15) 0.0160(11) 0.0036(11) 0.0065(9) 0.0028(10)
O5 0.0131(11) 0.0199(13) 0.0174(11) 0.0040(10) 0.0000(9) 0.0066(9)
O6 0.0177(12) 0.0203(13) 0.0313(14) -0.0052(11) 0.0087(10) -0.0027(9)
O7 0.0195(13) 0.0256(15) 0.0243(12) 0.0014(11) 0.0041(10) -0.0066(11)
O8 0.0098(10) 0.0180(12) 0.0209(12) 0.0029(10) 0.0025(9) 0.0018(9)
O9 0.0150(11) 0.0209(13) 0.0176(12) 0.0053(10) 0.0022(9) 0.0020(9)
O10 0.0197(12) 0.0210(13) 0.0161(11) 0.0024(10) 0.0012(9) 0.0014(10)
O11 0.0114(11) 0.0228(13) 0.0222(11) -0.0017(10) 0.0015(9) 0.0024(9)
O12 0.0138(12) 0.0193(12) 0.0213(12) 0.0017(10) -0.0013(9) 0.0028(9)
O13 0.0125(12) 0.0238(14) 0.0252(13) -0.0018(10) 0.0037(9) 0.0009(10)
O14 0.0133(11) 0.0189(12) 0.0210(11) 0.0016(10) 0.0014(9) 0.0031(9)
O15 0.0316(11) 0.0272(10) 0.0263(9) 0.0055(8) -0.0032(8) -0.0001(8)

loop_
_atom_type_symbol
_atom_type_description
_atom_type_scat_dispersion_real
_atom_type_scat_dispersion_imag
_atom_type_scat_source
O O 0.0106 0.0060 'International Tables Vol C Tables 4.2.6.8 and 6.1.1.4'
N N 0.0061 0.0033 'International Tables Vol C Tables 4.2.6.8 and 6.1.1.4'
H H 0.0000 0.0000 'International Tables Vol C Tables 4.2.6.8 and 6.1.1.4'
C C 0.0033 0.0016 'International Tables Vol C Tables 4.2.6.8 and 6.1.1.4'

loop_
_geom_angle_atom_site_label_1
_geom_angle_atom_site_label_2
_geom_angle_atom_site_label_3
_geom_angle
O1 C1 O2 124.4(3)
O1 C1 C2 119.6(3)
O2 C1 C2 115.9(3)
C3 C2 C7 121.4(3)
C3 C2 C1 119.6(3)
C7 C2 C1 119.1(3)
C2 C3 C4 120.0(3)
O5 C4 C3 126.4(3)
O5 C4 C5 114.4(3)
C3 C4 C5 119.2(3)
O4 C5 C6 118.0(3)
O4 C5 C4 121.9(3)
C6 C5 C4 120.1(3)
O3 C6 C5 121.2(3)
O3 C6 C7 118.3(3)
C5 C6 C7 120.5(3)
C6 C7 C2 118.7(3)
O7 C8 O6 122.3(3)
O7 C8 C9 118.2(3)
O6 C8 C9 119.4(3)
C14 C9 C10 120.8(3)
C14 C9 C8 119.3(3)
C10 C9 C8 119.8(3)
C11 C10 C9 118.0(3)
O10 C11 C10 124.1(3)
O10 C11 C12 114.2(3)
C10 C11 C12 121.7(3)
O9 C12 C11 122.2(3)
O9 C12 C13 117.8(3)
C11 C12 C13 120.0(3)
O8 C13 C14 119.9(3)
O8 C13 C12 120.6(3)
C14 C13 C12 119.4(3)
C13 C14 C9 120.1(3)
O14 C15 N2 124.3(3)
O14 C15 C16 127.0(3)
N2 C15 C16 108.7(3)
C15 C16 C17 104.9(3)
C18 C17 C16 104.5(2)
O13 C18 N2 122.8(3)
O13 C18 C17 128.3(3)
N2 C18 C17 108.9(3)
C22 C19 C20 104.8(2)
C21 C20 C19 104.6(3)
O11 C21 N1 124.1(3)
O11 C21 C20 126.7(3)
N1 C21 C20 109.2(3)
O12 C22 N1 124.8(3)
O12 C22 C19 127.3(3)
N1 C22 C19 107.9(3)
O15 C23 C24 107.1(3)
C23 C24 C25 103.2(3)
C26 C25 C24 103.9(3)
O15 C26 C25 105.7(3)
C21 N1 C22 113.3(3)
C15 N2 C18 112.8(3)
C23 O15 C26 106.5(2)

loop_
_geom_bond_atom_site_label_1
_geom_bond_atom_site_label_2
_geom_bond_distance
C1 O1 1.247(4)
C1 O2 1.298(4)
C1 C2 1.494(5)
C2 C3 1.379(5)
C2 C7 1.395(5)
C3 C4 1.394(4)
C4 O5 1.358(4)
C4 C5 1.410(4)
C5 O4 1.356(4)
C5 C6 1.386(4)
C6 O3 1.368(4)
C6 C7 1.397(4)
C8 O7 1.279(4)
C8 O6 1.281(4)
C8 C9 1.474(4)
C9 C14 1.394(4)
C9 C10 1.417(4)
C10 C11 1.381(4)
C11 O10 1.384(4)
C11 C12 1.389(4)
C12 O9 1.364(4)
C12 C13 1.406(4)
C13 O8 1.357(4)
C13 C14 1.385(4)
C15 O14 1.224(4)
C15 N2 1.368(4)
C15 C16 1.516(4)
C16 C17 1.523(5)
C17 C18 1.509(4)
C18 O13 1.222(4)
C18 N2 1.385(4)
C19 C22 1.514(5)
C19 C20 1.536(5)
C20 C21 1.496(5)
C21 O11 1.231(4)
C21 N1 1.371(4)
C22 O12 1.212(4)
C22 N1 1.385(4)
C23 O15 1.406(4)
C23 C24 1.525(4)
C24 C25 1.556(5)
C25 C26 1.519(5)
C26 O15 1.428(4)
